data_7029820
loop_
_publ_author_name
'Zhang, Lei'
'Kuang, Xiaofei'
'Wu, Xiaoyuan'
'Yang, Wenbin'
'Lu, Canzhong'

_publ_section_title
;
 Supramolecular interactions induced hinge-like motion of a metal-organic
 framework accompanied by anisotropic thermal expansion.
;
_journal_issue 19
_journal_name_full 'Dalton transactions (Cambridge, England : 2003)'
_journal_page_first 7146
_journal_page_last 7152
_journal_paper_doi 10.1039/c3dt53580k
_journal_volume 43
_journal_year 2014
_chemical_formula_sum 'C72 H48 Ag4 Mo8 N24 O26'
_chemical_formula_weight 2864.34
_chemical_name_systematic
; 
 ? 
;
_space_group_IT_number 15
_symmetry_cell_setting monoclinic
_symmetry_space_group_name_Hall '-C 2yc'
_symmetry_space_group_name_H-M 'C 1 2/c 1'
_atom_sites_solution_hydrogens geom
_atom_sites_solution_primary direct
_atom_sites_solution_secondary difmap
_audit_creation_method SHELXL-97
_cell_angle_alpha 90.00
_cell_angle_beta 115.291(4)
_cell_angle_gamma 90.00
_cell_formula_units_Z 4
_cell_length_a 22.0501(7)
_cell_length_b 16.5079(5)
_cell_length_c 25.5960(12)
_cell_measurement_reflns_used 15484
_cell_measurement_temperature 310.01(10)
_cell_measurement_theta_max 29.0070
_cell_measurement_theta_min 3.1940
_cell_volume 8423.9(6)
_computing_structure_refinement 'SHELXL-97 (Sheldrick, 1997)'
_computing_structure_solution 'SHELXS-97 (Sheldrick, 1990)'
_diffrn_ambient_temperature 310.01(10)
_diffrn_detector_area_resol_mean 10.3503
_diffrn_measured_fraction_theta_full 0.972
_diffrn_measured_fraction_theta_max 0.972
_diffrn_measurement_device_type 'SuperNova, Dual, Cu at zero, Atlas'
_diffrn_measurement_method '\w scans'
_diffrn_radiation_monochromator mirror
_diffrn_radiation_source 'SuperNova (Mo) X-ray Source'
_diffrn_radiation_type MoK\a
_diffrn_radiation_wavelength 0.71073
_diffrn_reflns_av_R_equivalents 0.0272
_diffrn_reflns_av_sigmaI/netI 0.0305
_diffrn_reflns_limit_h_max 21
_diffrn_reflns_limit_h_min -26
_diffrn_reflns_limit_k_max 19
_diffrn_reflns_limit_k_min -18
_diffrn_reflns_limit_l_max 30
_diffrn_reflns_limit_l_min -20
_diffrn_reflns_number 19486
_diffrn_reflns_theta_full 25.00
_diffrn_reflns_theta_max 25.00
_diffrn_reflns_theta_min 3.06
_exptl_absorpt_coefficient_mu 2.147
_exptl_absorpt_correction_T_max 1.00000
_exptl_absorpt_correction_T_min 0.74970
_exptl_absorpt_correction_type multi-scan
_exptl_crystal_colour brown
_exptl_crystal_density_diffrn 2.258
_exptl_crystal_density_method 'not measured'
_exptl_crystal_description block-like
_exptl_crystal_F_000 5520
_exptl_crystal_size_max 0.32
_exptl_crystal_size_mid 0.12
_exptl_crystal_size_min 0.09
_refine_diff_density_max 1.784
_refine_diff_density_min -1.370
_refine_diff_density_rms 0.133
_refine_ls_extinction_method none
_refine_ls_goodness_of_fit_ref 1.026
_refine_ls_hydrogen_treatment constr
_refine_ls_matrix_type full
_refine_ls_number_parameters 605
_refine_ls_number_reflns 7225
_refine_ls_number_restraints 0
_refine_ls_restrained_S_all 1.026
_refine_ls_R_factor_all 0.0466
_refine_ls_R_factor_gt 0.0387
_refine_ls_shift/su_max 0.001
_refine_ls_shift/su_mean 0.000
_refine_ls_structure_factor_coef Fsqd
_refine_ls_weighting_details 'calc w=1/[\s^2^(Fo^2^)+(0.0606P)^2^+60.6413P] where P=(Fo^2^+2Fc^2^)/3'
_refine_ls_weighting_scheme calc
_refine_ls_wR_factor_gt 0.1060
_refine_ls_wR_factor_ref 0.1135
_reflns_number_gt 6214
_reflns_number_total 7225
_reflns_threshold_expression >2sigma(I)
_cod_data_source_file c3dt53580k2.cif
_cod_data_source_block A_310K
_cod_depositor_comments
;Adding full bibliography for
 ./tmp-cod-update-bibliographies-12899/cifs/7029820.cif.
;
_cod_original_cell_volume 8423.9(5)
_cod_original_sg_symbol_H-M C2/c
_cod_database_code 7029820

loop_
_symmetry_equiv_pos_as_xyz
'x, y, z'
'-x, y, -z+1/2'
'x+1/2, y+1/2, z'
'-x+1/2, y+1/2, -z+1/2'
'-x, -y, -z'
'x, -y, z-1/2'
'-x+1/2, -y+1/2, -z'
'x+1/2, -y+1/2, z-1/2'

loop_
_atom_site_label
_atom_site_type_symbol
_atom_site_fract_x
_atom_site_fract_y
_atom_site_fract_z
_atom_site_U_iso_or_equiv
_atom_site_adp_type
_atom_site_occupancy
_atom_site_symmetry_multiplicity
_atom_site_calc_flag
_atom_site_refinement_flags
Mo1 Mo 0.5000 0.09332(6) 0.2500 0.0434(2) Uani 1 2 d S
Mo2 Mo 0.50944(2) 0.20885(3) 0.14323(2) 0.02850(14) Uani 1 1 d .
Mo3 Mo 0.50127(2) 0.41067(3) 0.139337(19) 0.02704(13) Uani 1 1 d .
Mo4 Mo 0.5000 0.53694(6) 0.2500 0.0473(2) Uani 1 2 d S
Mo5 Mo 0.59175(2) 0.30689(3) 0.29073(2) 0.02689(13) Uani 1 1 d .
O1 O 0.4423(3) 0.0332(4) 0.2008(3) 0.0750(17) Uani 1 1 d .
O2 O 0.5481(2) 0.1415(3) 0.2117(2) 0.0516(12) Uani 1 1 d .
O3 O 0.4580(3) 0.1455(3) 0.0924(2) 0.0597(14) Uani 1 1 d .
O4 O 0.5788(3) 0.2129(3) 0.1300(2) 0.0594(14) Uani 1 1 d .
O5 O 0.4669(2) 0.3100(3) 0.10612(19) 0.0449(11) Uani 1 1 d .
O6 O 0.5511(3) 0.3140(3) 0.2145(2) 0.0527(12) Uani 1 1 d .
O7 O 0.5652(2) 0.2180(3) 0.3162(2) 0.0504(12) Uani 1 1 d .
O8 O 0.6763(2) 0.3020(3) 0.3163(2) 0.0556(14) Uani 1 1 d .
O9 O 0.5761(3) 0.3956(3) 0.3234(2) 0.0545(13) Uani 1 1 d .
O10 O 0.4478(3) 0.4736(3) 0.0866(2) 0.0594(14) Uani 1 1 d .
O11 O 0.5732(2) 0.4171(3) 0.1308(2) 0.0538(13) Uani 1 1 d .
O12 O 0.5343(2) 0.4856(3) 0.2063(2) 0.0480(11) Uani 1 1 d .
O13 O 0.4374(5) 0.6002(5) 0.2061(4) 0.137(4) Uani 1 1 d .
Ag1 Ag 0.34423(2) 0.54263(3) -0.63245(2) 0.04073(15) Uani 1 1 d .
Ag2 Ag 0.32266(3) 0.24611(3) -0.13300(2) 0.04577(16) Uani 1 1 d .
C15 C 0.1238(3) 0.2435(3) -0.4986(2) 0.0234(11) Uani 1 1 d .
C20 C 0.5980(3) 0.0293(3) 0.0002(2) 0.0237(11) Uani 1 1 d .
C21 C 0.7203(3) -0.1523(3) -0.1083(2) 0.0290(12) Uani 1 1 d .
H21A H 0.7006 -0.1569 -0.1484 0.035 Uiso 1 1 calc R
C22 C 0.0328(3) 0.1885(4) -0.5898(3) 0.0325(13) Uani 1 1 d .
H22A H 0.0543 0.2095 -0.6112 0.039 Uiso 1 1 calc R
C24 C 0.0597(3) 0.1987(3) -0.5308(2) 0.0261(12) Uani 1 1 d .
C25 C 0.7778(3) -0.1384(3) 0.0090(3) 0.0334(13) Uani 1 1 d .
H25A H 0.7986 -0.1350 0.0491 0.040 Uiso 1 1 calc R
C26 C 0.4440(3) 0.1558(4) -0.0359(3) 0.0315(13) Uani 1 1 d .
H26A H 0.4239 0.1835 -0.0158 0.038 Uiso 1 1 calc R
C27 C 0.2352(3) 0.4355(4) -0.6118(3) 0.0315(13) Uani 1 1 d .
H27A H 0.2134 0.4425 -0.6517 0.038 Uiso 1 1 calc R
C28 C 0.2978(3) 0.4160(3) -0.4954(2) 0.0279(12) Uani 1 1 d .
H28A H 0.3200 0.4118 -0.4554 0.034 Uiso 1 1 calc R
C29 C 0.2430(3) 0.2632(3) -0.3494(2) 0.0284(12) Uani 1 1 d .
C31 C 0.6824(3) -0.0522(3) 0.0061(2) 0.0259(11) Uani 1 1 d .
C32 C 0.5036(3) 0.1155(4) -0.0042(2) 0.0290(12) Uani 1 1 d .
H32A H 0.5232 0.1167 0.0360 0.035 Uiso 1 1 calc R
C33 C 0.2097(3) 0.2739(3) -0.4130(2) 0.0258(11) Uani 1 1 d .
C35 C 0.0258(3) 0.1649(4) -0.5010(2) 0.0348(14) Uani 1 1 d .
H35A H 0.0431 0.1694 -0.4610 0.042 Uiso 1 1 calc R
C37 C 0.5335(2) 0.0734(3) -0.0339(2) 0.0231(11) Uani 1 1 d .
C39 C 0.2357(3) 0.3787(3) -0.5260(2) 0.0261(11) Uani 1 1 d .
C40 C 0.2054(2) 0.3280(3) -0.4956(2) 0.0240(11) Uani 1 1 d .
C42 C 0.6792(3) 0.0441(4) 0.1806(3) 0.0423(16) Uani 1 1 d .
H42A H 0.6352 0.0619 0.1605 0.051 Uiso 1 1 calc R
C43 C 0.2040(3) 0.3903(4) -0.5854(2) 0.0318(13) Uani 1 1 d .
H43A H 0.1620 0.3677 -0.6070 0.038 Uiso 1 1 calc R
C44 C -0.0331(3) 0.1250(4) -0.5314(3) 0.0387(15) Uani 1 1 d .
H44A H -0.0553 0.1028 -0.5110 0.046 Uiso 1 1 calc R
C45 C 0.7153(3) -0.1019(3) -0.0231(2) 0.0259(11) Uani 1 1 d .
C46 C 0.6802(3) -0.0021(3) 0.0874(2) 0.0282(12) Uani 1 1 d .
C47 C 0.7125(3) 0.0083(4) 0.1513(2) 0.0316(13) Uani 1 1 d .
C48 C 0.8078(3) -0.1801(4) -0.0212(3) 0.0347(14) Uani 1 1 d .
H48A H 0.8492 -0.2045 -0.0003 0.042 Uiso 1 1 calc R
C49 C 0.3253(3) 0.4594(3) -0.5266(3) 0.0304(12) Uani 1 1 d .
H49A H 0.3674 0.4826 -0.5062 0.036 Uiso 1 1 calc R
C50 C -0.0267(3) 0.1464(4) -0.6164(3) 0.0344(13) Uani 1 1 d .
H50A H -0.0440 0.1387 -0.6562 0.041 Uiso 1 1 calc R
C51 C 0.5020(3) 0.0727(4) -0.0935(3) 0.0332(13) Uani 1 1 d .
H51A H 0.5198 0.0433 -0.1146 0.040 Uiso 1 1 calc R
C52 C 0.8071(3) -0.0049(4) 0.2419(3) 0.0447(16) Uani 1 1 d .
H52A H 0.8513 -0.0215 0.2628 0.054 Uiso 1 1 calc R
C53 C 0.6863(3) -0.1099(3) -0.0825(2) 0.0283(12) Uani 1 1 d .
H53A H 0.6445 -0.0873 -0.1048 0.034 Uiso 1 1 calc R
C54 C 0.7122(3) 0.0533(5) 0.2402(3) 0.0465(17) Uani 1 1 d .
H54A H 0.6895 0.0774 0.2595 0.056 Uiso 1 1 calc R
C55 C 0.4439(3) 0.1164(4) -0.1211(2) 0.0361(14) Uani 1 1 d .
H55A H 0.4244 0.1179 -0.1612 0.043 Uiso 1 1 calc R
C56 C 0.2453(3) 0.2047(4) -0.2634(3) 0.0458(16) Uani 1 1 d .
H56A H 0.2263 0.1700 -0.2459 0.055 Uiso 1 1 calc R
C57 C 0.3023(3) 0.3015(4) -0.3156(3) 0.0393(15) Uani 1 1 d .
H57A H 0.3243 0.3332 -0.3322 0.047 Uiso 1 1 calc R
C58 C 0.3283(3) 0.2920(5) -0.2564(3) 0.0493(18) Uani 1 1 d .
H58A H 0.3675 0.3197 -0.2338 0.059 Uiso 1 1 calc R
C59 C 0.7781(3) -0.0165(4) 0.1829(3) 0.0377(14) Uani 1 1 d .
H59A H 0.8021 -0.0405 0.1647 0.045 Uiso 1 1 calc R
C60 C 0.2151(3) 0.2113(4) -0.3227(3) 0.0390(15) Uani 1 1 d .
H60A H 0.1767 0.1816 -0.3446 0.047 Uiso 1 1 calc R
N1 N -0.0608(2) 0.1162(3) -0.5886(2) 0.0332(11) Uani 1 1 d .
N2 N 0.2956(2) 0.4700(3) -0.5831(2) 0.0291(10) Uani 1 1 d .
N3 N 0.3008(3) 0.2457(3) -0.2296(2) 0.0415(13) Uani 1 1 d .
N4 N 0.1478(2) 0.2896(3) -0.5282(2) 0.0277(10) Uani 1 1 d .
N5 N 0.2380(2) 0.3226(3) -0.43786(19) 0.0276(10) Uani 1 1 d .
N6 N 0.1529(2) 0.2328(3) -0.4412(2) 0.0293(10) Uani 1 1 d .
N7 N 0.7800(2) -0.1867(3) -0.0787(2) 0.0319(11) Uani 1 1 d .
N8 N 0.4136(2) 0.1572(3) -0.0933(2) 0.0327(11) Uani 1 1 d .
N9 N 0.7754(3) 0.0290(3) 0.2708(2) 0.0416(13) Uani 1 1 d .
N10 N 0.6261(2) -0.0121(3) -0.02746(19) 0.0251(10) Uani 1 1 d .
N11 N 0.6229(2) 0.0370(3) 0.0580(2) 0.0290(10) Uani 1 1 d .
N12 N 0.7115(2) -0.0495(3) 0.0641(2) 0.0321(11) Uani 1 1 d .

loop_
_atom_site_aniso_label
_atom_site_aniso_U_11
_atom_site_aniso_U_22
_atom_site_aniso_U_33
_atom_site_aniso_U_23
_atom_site_aniso_U_13
_atom_site_aniso_U_12
Mo1 0.0423(5) 0.0592(6) 0.0288(4) 0.000 0.0153(4) 0.000
Mo2 0.0346(3) 0.0287(3) 0.0253(3) -0.0052(2) 0.0158(2) 0.0002(2)
Mo3 0.0295(3) 0.0309(3) 0.0199(2) 0.00134(19) 0.0097(2) 0.00026(19)
Mo4 0.0529(5) 0.0503(5) 0.0573(5) 0.000 0.0415(5) 0.000
Mo5 0.0235(3) 0.0270(3) 0.0271(3) 0.00318(19) 0.0078(2) 0.00026(18)
O1 0.085(4) 0.068(4) 0.062(4) -0.009(3) 0.022(3) 0.000(3)
O2 0.058(3) 0.051(3) 0.049(3) -0.002(2) 0.027(2) 0.009(2)
O3 0.066(3) 0.070(4) 0.051(3) -0.022(3) 0.033(3) -0.023(3)
O4 0.052(3) 0.063(3) 0.070(4) -0.004(3) 0.033(3) 0.000(2)
O5 0.049(3) 0.047(3) 0.037(3) -0.001(2) 0.017(2) -0.003(2)
O6 0.075(3) 0.041(3) 0.036(3) -0.002(2) 0.017(2) 0.002(2)
O7 0.056(3) 0.047(3) 0.060(3) 0.002(2) 0.036(3) 0.002(2)
O8 0.031(3) 0.054(3) 0.075(4) 0.024(3) 0.016(2) 0.003(2)
O9 0.063(3) 0.050(3) 0.063(3) -0.014(2) 0.039(3) -0.015(2)
O10 0.054(3) 0.068(4) 0.045(3) 0.019(3) 0.010(2) 0.008(3)
O11 0.045(3) 0.068(3) 0.050(3) -0.007(3) 0.021(2) -0.012(2)
O12 0.055(3) 0.042(3) 0.046(3) -0.003(2) 0.021(2) -0.001(2)
O13 0.168(8) 0.114(6) 0.193(9) 0.097(6) 0.139(8) 0.098(6)
Ag1 0.0334(3) 0.0570(3) 0.0285(3) -0.0037(2) 0.0102(2) -0.0171(2)
Ag2 0.0465(3) 0.0610(4) 0.0281(3) -0.0010(2) 0.0143(2) 0.0217(2)
C15 0.022(3) 0.025(3) 0.024(3) 0.001(2) 0.011(2) 0.002(2)
C20 0.023(3) 0.024(3) 0.024(3) 0.001(2) 0.008(2) -0.002(2)
C21 0.028(3) 0.029(3) 0.026(3) -0.003(2) 0.008(2) -0.002(2)
C22 0.030(3) 0.041(3) 0.028(3) -0.002(3) 0.013(3) -0.006(2)
C24 0.024(3) 0.027(3) 0.027(3) -0.002(2) 0.010(2) 0.000(2)
C25 0.038(3) 0.032(3) 0.028(3) 0.000(3) 0.012(3) 0.007(2)
C26 0.033(3) 0.032(3) 0.032(3) 0.000(3) 0.017(3) 0.006(2)
C27 0.035(3) 0.032(3) 0.027(3) 0.001(2) 0.013(3) -0.004(2)
C28 0.024(3) 0.029(3) 0.029(3) 0.002(2) 0.010(2) -0.002(2)
C29 0.032(3) 0.031(3) 0.023(3) 0.001(2) 0.012(2) -0.003(2)
C31 0.024(3) 0.025(3) 0.029(3) -0.002(2) 0.011(2) -0.004(2)
C32 0.027(3) 0.036(3) 0.024(3) 0.002(2) 0.011(2) 0.004(2)
C33 0.024(3) 0.028(3) 0.024(3) -0.003(2) 0.010(2) -0.002(2)
C35 0.032(3) 0.050(4) 0.021(3) 0.000(3) 0.011(2) -0.014(3)
C37 0.024(3) 0.023(3) 0.023(3) -0.001(2) 0.010(2) 0.001(2)
C39 0.028(3) 0.022(3) 0.030(3) -0.001(2) 0.014(2) 0.001(2)
C40 0.019(3) 0.023(3) 0.028(3) -0.002(2) 0.008(2) 0.002(2)
C42 0.027(3) 0.061(4) 0.031(3) -0.008(3) 0.005(3) 0.006(3)
C43 0.033(3) 0.031(3) 0.029(3) -0.004(2) 0.012(3) -0.009(2)
C44 0.036(3) 0.055(4) 0.031(3) -0.004(3) 0.019(3) -0.016(3)
C45 0.026(3) 0.023(3) 0.031(3) -0.001(2) 0.015(2) -0.002(2)
C46 0.029(3) 0.029(3) 0.027(3) -0.003(2) 0.012(2) -0.002(2)
C47 0.033(3) 0.035(3) 0.023(3) -0.001(2) 0.008(2) 0.002(2)
C48 0.026(3) 0.036(3) 0.039(3) -0.002(3) 0.010(3) 0.011(2)
C49 0.030(3) 0.029(3) 0.034(3) 0.001(2) 0.014(3) -0.003(2)
C50 0.027(3) 0.048(4) 0.024(3) 0.001(3) 0.008(2) -0.006(3)
C51 0.035(3) 0.037(3) 0.031(3) -0.001(3) 0.017(3) 0.006(3)
C52 0.032(3) 0.054(4) 0.034(4) 0.003(3) 0.000(3) 0.006(3)
C53 0.023(3) 0.030(3) 0.032(3) 0.000(2) 0.011(2) 0.001(2)
C54 0.038(4) 0.070(5) 0.030(3) -0.011(3) 0.013(3) 0.003(3)
C55 0.033(3) 0.050(4) 0.019(3) 0.003(3) 0.005(2) 0.008(3)
C56 0.053(4) 0.056(4) 0.030(3) 0.004(3) 0.019(3) -0.010(3)
C57 0.037(3) 0.047(4) 0.029(3) 0.001(3) 0.010(3) -0.015(3)
C58 0.042(4) 0.067(5) 0.031(3) -0.001(3) 0.008(3) -0.018(3)
C59 0.032(3) 0.042(4) 0.032(3) 0.001(3) 0.007(3) 0.011(3)
C60 0.039(3) 0.047(4) 0.032(3) -0.002(3) 0.016(3) -0.014(3)
N1 0.026(2) 0.038(3) 0.032(3) -0.003(2) 0.010(2) -0.005(2)
N2 0.029(3) 0.030(3) 0.029(3) 0.001(2) 0.014(2) -0.0019(19)
N3 0.044(3) 0.054(4) 0.024(3) 0.000(2) 0.012(2) -0.003(3)
N4 0.027(2) 0.029(3) 0.026(2) 0.002(2) 0.010(2) -0.0014(19)
N5 0.027(2) 0.030(3) 0.025(2) -0.002(2) 0.011(2) -0.0045(19)
N6 0.028(2) 0.034(3) 0.026(2) -0.002(2) 0.012(2) -0.005(2)
N7 0.032(3) 0.034(3) 0.033(3) -0.004(2) 0.016(2) 0.003(2)
N8 0.029(3) 0.038(3) 0.028(3) 0.003(2) 0.010(2) 0.008(2)
N9 0.038(3) 0.053(3) 0.025(3) -0.001(2) 0.005(2) 0.001(2)
N10 0.023(2) 0.024(2) 0.027(2) -0.0010(19) 0.009(2) 0.0012(18)
N11 0.024(2) 0.034(3) 0.025(2) -0.002(2) 0.008(2) 0.0040(19)
N12 0.030(3) 0.036(3) 0.029(3) 0.001(2) 0.012(2) 0.006(2)

loop_
_atom_type_symbol
_atom_type_description
_atom_type_scat_dispersion_real
_atom_type_scat_dispersion_imag
_atom_type_scat_source
C C 0.0033 0.0016 'International Tables Vol C Tables 4.2.6.8 and 6.1.1.4'
H H 0.0000 0.0000 'International Tables Vol C Tables 4.2.6.8 and 6.1.1.4'
N N 0.0061 0.0033 'International Tables Vol C Tables 4.2.6.8 and 6.1.1.4'
O O 0.0106 0.0060 'International Tables Vol C Tables 4.2.6.8 and 6.1.1.4'
Mo Mo -1.6832 0.6857 'International Tables Vol C Tables 4.2.6.8 and 6.1.1.4'
Ag Ag -0.8971 1.1015 'International Tables Vol C Tables 4.2.6.8 and 6.1.1.4'

loop_
_geom_angle_atom_site_label_1
_geom_angle_atom_site_label_2
_geom_angle_atom_site_label_3
_geom_angle
_geom_angle_site_symmetry_1
_geom_angle_site_symmetry_3
O1 Mo1 O1 107.6(4) 2_655 .
O1 Mo1 O2 105.7(3) 2_655 2_655
O1 Mo1 O2 102.9(3) . 2_655
O1 Mo1 O2 102.9(3) 2_655 .
O1 Mo1 O2 105.7(3) . .
O2 Mo1 O2 130.5(3) 2_655 .
O4 Mo2 O3 103.8(3) . .
O4 Mo2 O2 96.7(2) . .
O3 Mo2 O2 103.5(3) . .
O4 Mo2 O5 98.9(2) . .
O3 Mo2 O5 97.5(2) . .
O2 Mo2 O5 149.88(19) . .
O4 Mo2 O7 164.9(2) . 2_655
O3 Mo2 O7 90.8(2) . 2_655
O2 Mo2 O7 75.65(19) . 2_655
O5 Mo2 O7 82.85(19) . 2_655
O4 Mo2 O6 92.2(2) . .
O3 Mo2 O6 162.5(2) . .
O2 Mo2 O6 81.35(18) . .
O5 Mo2 O6 72.50(17) . .
O7 Mo2 O6 73.96(18) 2_655 .
O11 Mo3 O10 103.2(3) . .
O11 Mo3 O5 102.5(2) . .
O10 Mo3 O5 99.9(2) . .
O11 Mo3 O12 93.1(2) . .
O10 Mo3 O12 100.2(2) . .
O5 Mo3 O12 150.9(2) . .
O11 Mo3 O9 164.3(2) . 2_655
O10 Mo3 O9 90.5(2) . 2_655
O5 Mo3 O9 82.20(19) . 2_655
O12 Mo3 O9 76.85(19) . 2_655
O11 Mo3 O6 90.7(2) . .
O10 Mo3 O6 165.9(2) . .
O5 Mo3 O6 74.27(18) . .
O12 Mo3 O6 81.22(18) . .
O9 Mo3 O6 76.08(18) 2_655 .
O13 Mo4 O13 104.8(8) 2_655 .
O13 Mo4 O12 108.2(3) 2_655 2_655
O13 Mo4 O12 105.0(3) . 2_655
O13 Mo4 O12 105.0(3) 2_655 .
O13 Mo4 O12 108.2(3) . .
O12 Mo4 O12 124.1(3) 2_655 .
O8 Mo5 O7 107.2(2) . .
O8 Mo5 O6 112.7(3) . .
O7 Mo5 O6 111.3(2) . .
O8 Mo5 O9 104.9(2) . .
O7 Mo5 O9 109.9(2) . .
O6 Mo5 O9 110.7(2) . .
Mo2 O2 Mo1 125.5(3) . .
Mo3 O5 Mo2 121.4(2) . .
Mo5 O6 Mo3 141.1(2) . .
Mo5 O6 Mo2 129.8(2) . .
Mo3 O6 Mo2 88.61(16) . .
Mo5 O7 Mo2 128.6(2) . 2_655
Mo5 O9 Mo3 127.5(2) . 2_655
Mo4 O12 Mo3 137.0(3) . .
N2 Ag1 N1 123.74(17) . 3
N2 Ag1 N9 106.89(18) . 3_454
N1 Ag1 N9 129.29(19) 3 3_454
N7 Ag2 N3 134.84(19) 3_455 .
N7 Ag2 N8 122.88(17) 3_455 .
N3 Ag2 N8 102.21(18) . .
N4 C15 N6 125.4(5) . .
N4 C15 C24 118.6(5) . .
N6 C15 C24 116.0(5) . .
N11 C20 N10 125.2(5) . .
N11 C20 C37 115.7(5) . .
N10 C20 C37 119.2(5) . .
N7 C21 C53 123.3(5) . .
C50 C22 C24 118.5(5) . .
C35 C24 C22 118.2(5) . .
C35 C24 C15 119.8(5) . .
C22 C24 C15 122.0(5) . .
C45 C25 C48 117.8(5) . .
N8 C26 C32 124.0(5) . .
C43 C27 N2 123.4(5) . .
C39 C28 C49 118.0(5) . .
C57 C29 C60 118.4(5) . .
C57 C29 C33 121.9(5) . .
C60 C29 C33 119.7(5) . .
N10 C31 N12 124.4(5) . .
N10 C31 C45 117.7(5) . .
N12 C31 C45 117.8(5) . .
C37 C32 C26 118.3(5) . .
N5 C33 N6 124.9(5) . .
N5 C33 C29 118.8(5) . .
N6 C33 C29 116.3(5) . .
C44 C35 C24 118.9(5) . .
C51 C37 C32 118.5(5) . .
C51 C37 C20 122.9(5) . .
C32 C37 C20 118.6(5) . .
C28 C39 C43 117.9(5) . .
C28 C39 C40 120.6(5) . .
C43 C39 C40 121.5(5) . .
N5 C40 N4 124.8(5) . .
N5 C40 C39 117.8(5) . .
N4 C40 C39 117.4(5) . .
C54 C42 C47 119.4(6) . .
C27 C43 C39 119.4(5) . .
C35 C44 N1 123.8(5) . .
C25 C45 C53 118.7(5) . .
C25 C45 C31 120.7(5) . .
C53 C45 C31 120.5(5) . .
N11 C46 N12 125.2(5) . .
N11 C46 C47 117.4(5) . .
N12 C46 C47 117.4(5) . .
C42 C47 C59 118.3(5) . .
C42 C47 C46 121.8(5) . .
C59 C47 C46 119.9(5) . .
C25 C48 N7 123.3(5) . .
C28 C49 N2 124.3(5) . .
C22 C50 N1 123.9(5) . .
C37 C51 C55 118.8(5) . .
N9 C52 C59 123.8(6) . .
C21 C53 C45 118.9(5) . .
N9 C54 C42 122.5(6) . .
N8 C55 C51 123.8(5) . .
C60 C56 N3 123.3(6) . .
C29 C57 C58 118.4(6) . .
N3 C58 C57 124.3(6) . .
C52 C59 C47 118.6(6) . .
C56 C60 C29 118.8(6) . .
C50 N1 C44 116.6(5) . .
C50 N1 Ag1 123.4(4) . 3_445
C44 N1 Ag1 119.7(4) . 3_445
C27 N2 C49 117.1(5) . .
C27 N2 Ag1 120.3(4) . .
C49 N2 Ag1 122.6(4) . .
C58 N3 C56 116.6(5) . .
C58 N3 Ag2 128.1(4) . .
C56 N3 Ag2 114.1(4) . .
C15 N4 C40 114.6(5) . .
C33 N5 C40 115.2(5) . .
C15 N6 C33 115.2(5) . .
C21 N7 C48 118.0(5) . .
C21 N7 Ag2 115.2(4) . 3_545
C48 N7 Ag2 126.8(4) . 3_545
C55 N8 C26 116.5(5) . .
C55 N8 Ag2 127.7(4) . .
C26 N8 Ag2 115.1(4) . .
C54 N9 C52 117.5(5) . .
C54 N9 Ag1 130.3(4) . 3_546
C52 N9 Ag1 112.1(4) . 3_546
C31 N10 C20 115.6(5) . .
C20 N11 C46 114.8(5) . .
C31 N12 C46 114.7(5) . .

loop_
_geom_bond_atom_site_label_1
_geom_bond_atom_site_label_2
_geom_bond_distance
_geom_bond_site_symmetry_2
Mo1 O1 1.679(6) 2_655
Mo1 O1 1.679(6) .
Mo1 O2 1.899(5) 2_655
Mo1 O2 1.899(5) .
Mo2 O4 1.702(5) .
Mo2 O3 1.677(5) .
Mo2 O2 1.938(5) .
Mo2 O5 1.951(5) .
Mo2 O7 2.297(5) 2_655
Mo2 O6 2.399(5) .
Mo3 O11 1.694(5) .
Mo3 O10 1.712(5) .
Mo3 O5 1.873(5) .
Mo3 O12 1.982(5) .
Mo3 O9 2.296(5) 2_655
Mo3 O6 2.377(5) .
Mo4 O13 1.712(7) 2_655
Mo4 O13 1.712(7) .
Mo4 O12 1.807(5) 2_655
Mo4 O12 1.807(5) .
Mo5 O8 1.692(4) .
Mo5 O7 1.801(5) .
Mo5 O6 1.769(5) .
Mo5 O9 1.791(5) .
O7 Mo2 2.297(5) 2_655
O9 Mo3 2.296(5) 2_655
Ag1 N2 2.310(5) .
Ag1 N1 2.261(5) 3
Ag1 N9 2.297(5) 3_454
Ag2 N7 2.272(5) 3_455
Ag2 N3 2.308(5) .
Ag2 N8 2.338(5) .
C15 N4 1.333(7) .
C15 N6 1.339(7) .
C15 C24 1.493(7) .
C20 N11 1.347(7) .
C20 N10 1.314(7) .
C20 C37 1.501(7) .
C21 N7 1.334(7) .
C21 C53 1.383(8) .
C22 C50 1.380(8) .
C22 C24 1.375(8) .
C24 C35 1.393(8) .
C25 C45 1.404(8) .
C25 C48 1.396(8) .
C26 N8 1.330(7) .
C26 C32 1.385(8) .
C27 C43 1.374(8) .
C27 N2 1.342(7) .
C28 C39 1.396(8) .
C28 C49 1.389(8) .
C29 C57 1.376(8) .
C29 C60 1.392(8) .
C29 C33 1.484(7) .
C31 N10 1.343(7) .
C31 N12 1.344(7) .
C31 C45 1.490(7) .
C32 C37 1.387(7) .
C33 N5 1.334(7) .
C33 N6 1.333(7) .
C35 C44 1.366(8) .
C37 C51 1.380(8) .
C39 C43 1.388(8) .
C39 C40 1.482(8) .
C40 N5 1.343(7) .
C40 N4 1.345(7) .
C42 C54 1.390(9) .
C42 C47 1.385(8) .
C44 N1 1.332(8) .
C45 C53 1.382(8) .
C46 N11 1.330(7) .
C46 N12 1.341(7) .
C46 C47 1.488(8) .
C47 C59 1.384(8) .
C48 N7 1.335(8) .
C49 N2 1.322(7) .
C50 N1 1.334(7) .
C51 C55 1.374(8) .
C52 N9 1.338(9) .
C52 C59 1.380(9) .
C54 N9 1.335(8) .
C55 N8 1.345(8) .
C56 C60 1.378(9) .
C56 N3 1.341(9) .
C57 C58 1.380(9) .
C58 N3 1.334(8) .
N1 Ag1 2.261(5) 3_445
N7 Ag2 2.272(5) 3_545
N9 Ag1 2.297(5) 3_546
